data_4077944
loop_
_publ_author_name
'Oertel, Anna Magdalena'
'Ritleng, Vincent'
'Chetcuti, Michael J.'

_publ_section_title
;
 Synthesis and Catalytic Activity in Suzuki Coupling of Nickel Complexes
 Bearingn-Butyl- and Triethoxysilylpropyl-Substituted NHC Ligands: Toward
 the Heterogenization of Molecular Catalysts
;
_journal_issue 7
_journal_name_full Organometallics
_journal_page_first 2829
_journal_paper_doi 10.1021/om201101g
_journal_volume 31
_journal_year 2012
_chemical_formula_moiety 'C15 H23 Cl N2 Ni'
_chemical_formula_sum 'C15 H23 Cl N2 Ni'
_chemical_formula_weight 325.51
_chemical_name_systematic
;
 ?
;
_space_group_IT_number 14
_symmetry_cell_setting monoclinic
_symmetry_space_group_name_Hall '-P 2ybc'
_symmetry_space_group_name_H-M 'P 1 21/c 1'
_atom_sites_solution_hydrogens geom
_atom_sites_solution_primary direct
_atom_sites_solution_secondary difmap
_audit_creation_method SHELXL-97
_audit_update_record
;
2011-11-07 # Formatted by publCIF
;
_cell_angle_alpha 90.00
_cell_angle_beta 111.534(3)
_cell_angle_gamma 90.00
_cell_formula_units_Z 8
_cell_length_a 11.2294(4)
_cell_length_b 15.0015(8)
_cell_length_c 20.9173(10)
_cell_measurement_reflns_used 10707
_cell_measurement_temperature 173(2)
_cell_measurement_theta_max 27.485
_cell_measurement_theta_min 0.998
_cell_volume 3277.7(3)
_computing_cell_refinement 'Denzo (Nonius B.V., 1998)'
_computing_data_collection 'Collect (Nonius B.V., 1998)'
_computing_data_reduction 'Denzo (Nonius B.V., 1998)'
_computing_molecular_graphics 'PLATON 98 (Spek, 1998)'
_computing_publication_material 'SHELXL-97 (Sheldrick, 1997)'
_computing_structure_refinement 'SHELXL-97 (Sheldrick, 1997)'
_computing_structure_solution 'SHELXS-97 (Sheldrick, 1997)'
_diffrn_ambient_temperature 173(2)
_diffrn_measured_fraction_theta_full 0.997
_diffrn_measured_fraction_theta_max 0.997
_diffrn_measurement_device_type KappaCCD
_diffrn_measurement_method 'phi and omega scans'
_diffrn_radiation_monochromator graphite
_diffrn_radiation_source 'fine-focus sealed tube'
_diffrn_radiation_type MoK\a
_diffrn_radiation_wavelength 0.71073
_diffrn_reflns_av_R_equivalents 0.0976
_diffrn_reflns_av_sigmaI/netI 0.1512
_diffrn_reflns_limit_h_max 12
_diffrn_reflns_limit_h_min -14
_diffrn_reflns_limit_k_max 19
_diffrn_reflns_limit_k_min -17
_diffrn_reflns_limit_l_max 27
_diffrn_reflns_limit_l_min -16
_diffrn_reflns_number 23167
_diffrn_reflns_theta_full 27.49
_diffrn_reflns_theta_max 27.49
_diffrn_reflns_theta_min 1.71
_exptl_absorpt_coefficient_mu 1.336
_exptl_absorpt_correction_T_max 0.78416
_exptl_absorpt_correction_T_min 0.71396
_exptl_absorpt_correction_type multi-scan
_exptl_absorpt_process_details 'MULscanABS in PLATON (Spek, 2003)'
_exptl_crystal_colour red
_exptl_crystal_density_diffrn 1.319
_exptl_crystal_density_method 'not measured'
_exptl_crystal_description prism
_exptl_crystal_F_000 1376
_exptl_crystal_size_max 0.30
_exptl_crystal_size_mid 0.20
_exptl_crystal_size_min 0.15
_refine_diff_density_max 0.651
_refine_diff_density_min -0.545
_refine_diff_density_rms 0.153
_refine_ls_extinction_method none
_refine_ls_goodness_of_fit_ref 0.936
_refine_ls_hydrogen_treatment constr
_refine_ls_matrix_type full
_refine_ls_number_parameters 338
_refine_ls_number_reflns 7520
_refine_ls_number_restraints 6
_refine_ls_restrained_S_all 0.937
_refine_ls_R_factor_all 0.1789
_refine_ls_R_factor_gt 0.0569
_refine_ls_shift/su_max 0.000
_refine_ls_shift/su_mean 0.000
_refine_ls_structure_factor_coef Fsqd
_refine_ls_weighting_details 'calc w=1/[\s^2^(Fo^2^)+(0.0931P)^2^+0.0000P] where P=(Fo^2^+2Fc^2^)/3'
_refine_ls_weighting_scheme calc
_refine_ls_wR_factor_gt 0.1249
_refine_ls_wR_factor_ref 0.1904
_reflns_number_gt 3272
_reflns_number_total 7520
_reflns_threshold_expression I>2sigma(I)
_cod_data_source_file om201101g_si_001.cif
_cod_data_source_block chet12
_cod_depositor_comments
;
The following automatic conversions were performed:

'_symmetry_cell_setting' value 'Monoclinic' changed to 'monoclinic'
according to /home/saulius/struct/CIF-dictionaries/cif_core.dic
dictionary named 'cif_core.dic' version 2.4.1 from 2010-06-29.

Automatic conversion script
Id: cif_fix_values 1715 2011-07-08 13:25:40Z adriana 
;
_cod_original_sg_symbol_H-M 'P 21/c'
_cod_database_code 4077944

loop_
_symmetry_equiv_pos_as_xyz
'x, y, z'
'-x, y+1/2, -z+1/2'
'-x, -y, -z'
'x, -y-1/2, z-1/2'

loop_
_atom_site_label
_atom_site_type_symbol
_atom_site_fract_x
_atom_site_fract_y
_atom_site_fract_z
_atom_site_U_iso_or_equiv
_atom_site_adp_type
_atom_site_occupancy
_atom_site_symmetry_multiplicity
_atom_site_calc_flag
_atom_site_refinement_flags
_atom_site_disorder_assembly
_atom_site_disorder_group
C1 C 0.0233(16) -0.3168(9) -0.0949(8) 0.0592(14) Uani 0.50 1 d P A 1
H1 H -0.0315 -0.3595 -0.1251 0.071 Uiso 0.50 1 calc PR A 1
C2 C -0.0102(16) -0.2330(9) -0.0717(8) 0.0592(14) Uani 0.50 1 d P A 1
H2 H -0.0956 -0.2136 -0.0815 0.071 Uiso 0.50 1 calc PR A 1
C3 C 0.1005(17) -0.1830(10) -0.0326(7) 0.0592(14) Uani 0.50 1 d P A 1
H3 H 0.1033 -0.1241 -0.0154 0.071 Uiso 0.50 1 calc PR A 1
C4 C 0.2123(15) -0.2438(10) -0.0241(8) 0.0592(14) Uani 0.50 1 d P A 1
H4 H 0.2999 -0.2314 0.0015 0.071 Uiso 0.50 1 calc PR A 1
C5 C 0.1646(16) -0.3194(11) -0.0598(8) 0.0592(14) Uani 0.50 1 d P A 1
H5 H 0.2160 -0.3686 -0.0622 0.071 Uiso 0.50 1 calc PR A 1
C1B C 0.0244(16) -0.2860(10) -0.0768(8) 0.0592(14) Uani 0.50 1 d P A 2
H1B H -0.0614 -0.3061 -0.0977 0.071 Uiso 0.50 1 calc PR A 2
C2B C 0.0511(15) -0.2140(10) -0.0460(8) 0.0592(14) Uani 0.50 1 d P A 2
H2B H -0.0092 -0.1743 -0.0392 0.071 Uiso 0.50 1 calc PR A 2
C3B C 0.1791(16) -0.2002(10) -0.0233(7) 0.0592(14) Uani 0.50 1 d P A 2
H3B H 0.2245 -0.1480 -0.0024 0.071 Uiso 0.50 1 calc PR A 2
C4B C 0.2324(16) -0.2829(9) -0.0380(8) 0.0592(14) Uani 0.50 1 d P A 2
H4B H 0.3213 -0.2961 -0.0217 0.071 Uiso 0.50 1 calc PR A 2
C5B C 0.1366(15) -0.3403(10) -0.0791(8) 0.0592(14) Uani 0.50 1 d P A 2
H5B H 0.1406 -0.3950 -0.1011 0.071 Uiso 0.50 1 calc PR A 2
C6 C 0.1631(4) -0.0967(3) -0.1481(3) 0.0396(13) Uani 1 1 d . A .
C7 C 0.2717(5) 0.0162(3) -0.1732(3) 0.0464(15) Uani 1 1 d . . .
H7 H 0.3391 0.0486 -0.1796 0.056 Uiso 1 1 calc R . .
C8 C 0.1531(5) 0.0461(4) -0.1853(3) 0.0461(14) Uani 1 1 d . . .
H8 H 0.1206 0.1038 -0.2012 0.055 Uiso 1 1 calc R . .
C9 C 0.3936(4) -0.1263(3) -0.1321(3) 0.0440(14) Uani 1 1 d . . .
H9A H 0.4202 -0.1300 -0.1722 0.053 Uiso 1 1 calc R . .
H9B H 0.3730 -0.1873 -0.1214 0.053 Uiso 1 1 calc R . .
C10 C 0.5034(5) -0.0900(4) -0.0711(3) 0.0502(15) Uani 1 1 d . . .
H10A H 0.4800 -0.0922 -0.0299 0.060 Uiso 1 1 calc R . .
H10B H 0.5179 -0.0269 -0.0799 0.060 Uiso 1 1 calc R . .
C11 C 0.6277(5) -0.1424(4) -0.0568(3) 0.0559(16) Uani 1 1 d . . .
H11A H 0.6184 -0.2025 -0.0398 0.067 Uiso 1 1 calc R . .
H11B H 0.6427 -0.1497 -0.1003 0.067 Uiso 1 1 calc R . .
C12 C 0.7433(5) -0.0964(5) -0.0042(4) 0.081(2) Uani 1 1 d . . .
H12A H 0.7270 -0.0860 0.0382 0.122 Uiso 1 1 calc R . .
H12B H 0.7580 -0.0392 -0.0227 0.122 Uiso 1 1 calc R . .
H12C H 0.8190 -0.1343 0.0058 0.122 Uiso 1 1 calc R . .
C13 C -0.0476(4) -0.0218(4) -0.1782(3) 0.0459(15) Uani 1 1 d . . .
H13 H -0.0700 -0.0814 -0.1643 0.055 Uiso 1 1 calc R . .
C14 C -0.1303(5) -0.0063(4) -0.2529(3) 0.0573(17) Uani 1 1 d . . .
H14A H -0.1158 -0.0542 -0.2810 0.086 Uiso 1 1 calc R . .
H14B H -0.1081 0.0511 -0.2679 0.086 Uiso 1 1 calc R . .
H14C H -0.2206 -0.0058 -0.2580 0.086 Uiso 1 1 calc R . .
C15 C -0.0713(5) 0.0482(4) -0.1318(3) 0.0634(18) Uani 1 1 d . . .
H15A H -0.0507 0.1073 -0.1449 0.095 Uiso 1 1 calc R . .
H15B H -0.0170 0.0359 -0.0840 0.095 Uiso 1 1 calc R . .
H15C H -0.1615 0.0467 -0.1367 0.095 Uiso 1 1 calc R . .
C16 C 0.5685(6) 0.1056(4) -0.3641(3) 0.0580(17) Uani 1 1 d . . .
H16 H 0.6537 0.1257 -0.3405 0.070 Uiso 1 1 calc R . .
C17 C 0.5327(7) 0.0363(5) -0.4101(3) 0.0641(18) Uani 1 1 d . . .
H17 H 0.5879 0.0010 -0.4250 0.077 Uiso 1 1 calc R . .
C18 C 0.3974(6) 0.0270(4) -0.4315(3) 0.0604(17) Uani 1 1 d . . .
H18 H 0.3467 -0.0184 -0.4606 0.073 Uiso 1 1 calc R . .
C19 C 0.3516(6) 0.0983(5) -0.4012(3) 0.0652(18) Uani 1 1 d . . .
H19 H 0.2647 0.1126 -0.4097 0.078 Uiso 1 1 calc R . .
C20 C 0.4577(6) 0.1419(4) -0.3575(3) 0.0609(17) Uani 1 1 d . . .
H20 H 0.4567 0.1893 -0.3276 0.073 Uiso 1 1 calc R . .
C21 C 0.4085(5) -0.1141(4) -0.3299(3) 0.0408(13) Uani 1 1 d . . .
C22 C 0.2950(6) -0.2344(4) -0.3207(3) 0.0579(17) Uani 1 1 d . . .
H22 H 0.2273 -0.2699 -0.3176 0.069 Uiso 1 1 calc R . .
C23 C 0.4076(6) -0.2636(4) -0.3203(3) 0.0613(18) Uani 1 1 d . . .
H23 H 0.4353 -0.3238 -0.3171 0.074 Uiso 1 1 calc R . .
C24 C 0.1856(5) -0.0858(5) -0.3338(3) 0.0692(19) Uani 1 1 d D . .
H24A H 0.2115 -0.0226 -0.3245 0.083 Uiso 1 1 calc R B 1
H24B H 0.1427 -0.1050 -0.3023 0.083 Uiso 1 1 calc R B 1
C25 C 0.0973(11) -0.0995(11) -0.4099(6) 0.087(2) Uani 0.50 1 d PD C 1
H25A H 0.1350 -0.0684 -0.4397 0.104 Uiso 0.50 1 calc PR C 1
H25B H 0.0937 -0.1639 -0.4208 0.104 Uiso 0.50 1 calc PR C 1
C26 C -0.0386(9) -0.0653(9) -0.4263(8) 0.087(2) Uani 0.50 1 d PD C 1
H26A H -0.0362 -0.0185 -0.3924 0.104 Uiso 0.50 1 calc PR C 1
H26B H -0.0682 -0.0369 -0.4722 0.104 Uiso 0.50 1 calc PR C 1
C27 C -0.1347(12) -0.1336(11) -0.4259(11) 0.087(2) Uani 0.50 1 d PD C 1
H27A H -0.1627 -0.1669 -0.4692 0.130 Uiso 0.50 1 calc PR C 1
H27B H -0.2086 -0.1041 -0.4209 0.130 Uiso 0.50 1 calc PR C 1
H27C H -0.0961 -0.1747 -0.3874 0.130 Uiso 0.50 1 calc PR C 1
C25B C 0.0923(12) -0.0542(9) -0.4024(6) 0.087(2) Uani 0.50 1 d PD C 2
H25C H 0.0373 -0.0058 -0.3966 0.104 Uiso 0.50 1 calc PR C 2
H25D H 0.1379 -0.0327 -0.4319 0.104 Uiso 0.50 1 calc PR C 2
C26B C 0.0148(12) -0.1358(9) -0.4325(8) 0.087(2) Uani 0.50 1 d PD C 2
H26C H -0.0161 -0.1315 -0.4832 0.104 Uiso 0.50 1 calc PR C 2
H26D H 0.0715 -0.1886 -0.4186 0.104 Uiso 0.50 1 calc PR C 2
C27B C -0.0977(11) -0.1507(13) -0.4119(10) 0.087(2) Uani 0.50 1 d PD C 2
H27D H -0.0682 -0.1580 -0.3619 0.130 Uiso 0.50 1 calc PR C 2
H27E H -0.1434 -0.2045 -0.4344 0.130 Uiso 0.50 1 calc PR C 2
H27F H -0.1553 -0.0992 -0.4258 0.130 Uiso 0.50 1 calc PR C 2
C28 C 0.6073(5) -0.1921(4) -0.3253(3) 0.0596(17) Uani 1 1 d . . .
H28 H 0.6356 -0.1295 -0.3281 0.072 Uiso 1 1 calc R . .
C29 C 0.6977(6) -0.2317(4) -0.2580(4) 0.072(2) Uani 1 1 d . . .
H29A H 0.6748 -0.2942 -0.2549 0.108 Uiso 1 1 calc R . .
H29B H 0.6906 -0.1981 -0.2194 0.108 Uiso 1 1 calc R . .
H29C H 0.7859 -0.2284 -0.2565 0.108 Uiso 1 1 calc R . .
C30 C 0.6107(7) -0.2421(5) -0.3882(4) 0.094(3) Uani 1 1 d . . .
H30A H 0.5597 -0.2096 -0.4300 0.141 Uiso 1 1 calc R . .
H30B H 0.5752 -0.3020 -0.3894 0.141 Uiso 1 1 calc R . .
H30C H 0.6994 -0.2466 -0.3856 0.141 Uiso 1 1 calc R . .
Cl1 Cl 0.06007(14) -0.25565(10) -0.23517(8) 0.0581(4) Uani 1 1 d . A .
Cl2 Cl 0.55974(12) 0.00701(9) -0.21599(7) 0.0447(4) Uani 1 1 d . . .
N1 N 0.2782(4) -0.0702(3) -0.1499(2) 0.0420(11) Uani 1 1 d . . .
N2 N 0.0876(4) -0.0234(3) -0.1699(2) 0.0425(11) Uani 1 1 d . . .
N3 N 0.2958(4) -0.1426(3) -0.3265(2) 0.0449(11) Uani 1 1 d . C .
N4 N 0.4766(4) -0.1883(3) -0.3254(2) 0.0503(12) Uani 1 1 d . . .
Ni1 Ni 0.11655(6) -0.20989(5) -0.12891(4) 0.0467(2) Uani 1 1 d . . .
Ni2 Ni 0.46772(6) 0.00384(4) -0.32831(3) 0.0392(2) Uani 1 1 d . . .

loop_
_atom_site_aniso_label
_atom_site_aniso_U_11
_atom_site_aniso_U_22
_atom_site_aniso_U_33
_atom_site_aniso_U_23
_atom_site_aniso_U_13
_atom_site_aniso_U_12
C1 0.092(3) 0.032(4) 0.065(3) 0.001(3) 0.042(3) -0.011(3)
C2 0.092(3) 0.032(4) 0.065(3) 0.001(3) 0.042(3) -0.011(3)
C3 0.092(3) 0.032(4) 0.065(3) 0.001(3) 0.042(3) -0.011(3)
C4 0.092(3) 0.032(4) 0.065(3) 0.001(3) 0.042(3) -0.011(3)
C5 0.092(3) 0.032(4) 0.065(3) 0.001(3) 0.042(3) -0.011(3)
C1B 0.092(3) 0.032(4) 0.065(3) 0.001(3) 0.042(3) -0.011(3)
C2B 0.092(3) 0.032(4) 0.065(3) 0.001(3) 0.042(3) -0.011(3)
C3B 0.092(3) 0.032(4) 0.065(3) 0.001(3) 0.042(3) -0.011(3)
C4B 0.092(3) 0.032(4) 0.065(3) 0.001(3) 0.042(3) -0.011(3)
C5B 0.092(3) 0.032(4) 0.065(3) 0.001(3) 0.042(3) -0.011(3)
C6 0.037(3) 0.032(3) 0.053(4) -0.003(3) 0.021(2) -0.002(2)
C7 0.049(3) 0.027(3) 0.072(4) 0.008(3) 0.032(3) -0.001(2)
C8 0.046(3) 0.022(3) 0.075(4) 0.006(3) 0.027(3) -0.002(2)
C9 0.045(3) 0.032(3) 0.059(4) 0.004(3) 0.024(3) 0.004(2)
C10 0.058(3) 0.042(4) 0.057(4) 0.001(3) 0.029(3) 0.005(3)
C11 0.051(3) 0.052(4) 0.062(4) -0.007(3) 0.017(3) 0.004(3)
C12 0.058(4) 0.092(6) 0.081(5) -0.016(4) 0.010(4) 0.002(4)
C13 0.031(3) 0.044(4) 0.067(4) -0.004(3) 0.022(3) -0.005(2)
C14 0.046(3) 0.056(4) 0.067(4) -0.008(3) 0.017(3) -0.007(3)
C15 0.047(3) 0.069(5) 0.082(5) -0.013(4) 0.033(3) 0.006(3)
C16 0.066(4) 0.045(4) 0.070(5) 0.023(4) 0.035(3) -0.006(3)
C17 0.093(5) 0.053(4) 0.066(5) 0.014(4) 0.053(4) 0.010(4)
C18 0.087(5) 0.049(4) 0.045(4) 0.003(3) 0.024(3) -0.012(3)
C19 0.062(4) 0.064(5) 0.067(5) 0.022(4) 0.021(3) 0.003(4)
C20 0.093(5) 0.030(4) 0.068(5) 0.008(3) 0.040(4) 0.005(3)
C21 0.045(3) 0.038(3) 0.039(3) -0.003(3) 0.014(2) -0.006(3)
C22 0.058(4) 0.048(4) 0.065(4) 0.007(3) 0.019(3) -0.021(3)
C23 0.073(4) 0.032(4) 0.075(5) -0.001(3) 0.022(3) -0.015(3)
C24 0.053(4) 0.074(5) 0.088(5) 0.017(4) 0.034(3) 0.003(3)
C25 0.054(3) 0.082(6) 0.105(5) 0.018(4) 0.006(3) 0.006(3)
C26 0.054(3) 0.082(6) 0.105(5) 0.018(4) 0.006(3) 0.006(3)
C27 0.054(3) 0.082(6) 0.105(5) 0.018(4) 0.006(3) 0.006(3)
C25B 0.054(3) 0.082(6) 0.105(5) 0.018(4) 0.006(3) 0.006(3)
C26B 0.054(3) 0.082(6) 0.105(5) 0.018(4) 0.006(3) 0.006(3)
C27B 0.054(3) 0.082(6) 0.105(5) 0.018(4) 0.006(3) 0.006(3)
C28 0.061(4) 0.040(4) 0.087(5) 0.001(4) 0.038(3) 0.002(3)
C29 0.059(4) 0.062(5) 0.101(6) 0.003(4) 0.037(4) 0.002(3)
C30 0.120(6) 0.068(5) 0.122(7) 0.002(5) 0.077(5) 0.011(5)
Cl1 0.0669(9) 0.0421(9) 0.0699(11) -0.0073(8) 0.0307(8) -0.0131(7)
Cl2 0.0506(8) 0.0384(8) 0.0480(9) -0.0008(7) 0.0216(6) -0.0078(6)
N1 0.045(2) 0.023(3) 0.064(3) 0.003(2) 0.027(2) 0.0076(19)
N2 0.043(2) 0.027(3) 0.063(3) 0.000(2) 0.026(2) -0.001(2)
N3 0.045(3) 0.044(3) 0.047(3) 0.004(2) 0.018(2) -0.011(2)
N4 0.052(3) 0.034(3) 0.071(4) -0.004(2) 0.029(2) -0.008(2)
Ni1 0.0522(4) 0.0313(4) 0.0647(5) 0.0052(4) 0.0309(4) -0.0023(3)
Ni2 0.0451(4) 0.0294(4) 0.0468(5) 0.0015(3) 0.0213(3) -0.0029(3)

loop_
_atom_type_symbol
_atom_type_description
_atom_type_scat_dispersion_real
_atom_type_scat_dispersion_imag
_atom_type_scat_source
C C 0.0033 0.0016 'International Tables Vol C Tables 4.2.6.8 and 6.1.1.4'
H H 0.0000 0.0000 'International Tables Vol C Tables 4.2.6.8 and 6.1.1.4'
Cl Cl 0.1484 0.1585 'International Tables Vol C Tables 4.2.6.8 and 6.1.1.4'
N N 0.0061 0.0033 'International Tables Vol C Tables 4.2.6.8 and 6.1.1.4'
Ni Ni 0.3393 1.1124 'International Tables Vol C Tables 4.2.6.8 and 6.1.1.4'

loop_
_geom_angle_atom_site_label_1
_geom_angle_atom_site_label_2
_geom_angle_atom_site_label_3
_geom_angle
C2 C1 C5 102.6(13)
C2 C1 Ni1 71.6(7)
C5 C1 Ni1 68.0(9)
C2 C1 H1 128.7
C5 C1 H1 128.7
Ni1 C1 H1 123.6
C3 C2 C1 111.8(14)
C3 C2 Ni1 68.1(7)
C1 C2 Ni1 69.8(8)
C3 C2 H2 124.1
C1 C2 H2 124.1
Ni1 C2 H2 129.8
C2 C3 C4 105.1(13)
C2 C3 Ni1 73.4(8)
C4 C3 Ni1 68.9(8)
C2 C3 H3 127.4
C4 C3 H3 127.4
Ni1 C3 H3 122.1
C5 C4 C3 107.3(14)
C5 C4 Ni1 71.5(9)
C3 C4 Ni1 69.5(8)
C5 C4 H4 126.3
C3 C4 H4 126.3
Ni1 C4 H4 124.3
C4 C5 C1 112.7(15)
C4 C5 Ni1 71.2(9)
C1 C5 Ni1 71.6(9)
C4 C5 H5 123.7
C1 C5 H5 123.7
Ni1 C5 H5 125.1
C2B C1B C5B 116.2(15)
C2B C1B Ni1 74.0(9)
C5B C1B Ni1 72.6(8)
C2B C1B H1B 121.9
C5B C1B H1B 121.9
Ni1 C1B H1B 122.9
C1B C2B C3B 109.7(16)
C1B C2B Ni1 71.9(9)
C3B C2B Ni1 68.8(8)
C1B C2B H2B 125.1
C3B C2B H2B 125.1
Ni1 C2B H2B 125.7
C2B C3B C4B 105.2(13)
C2B C3B Ni1 73.4(8)
C4B C3B Ni1 73.7(8)
C2B C3B H3B 127.4
C4B C3B H3B 127.4
Ni1 C3B H3B 117.8
C5B C4B C3B 111.7(15)
C5B C4B Ni1 72.1(9)
C3B C4B Ni1 66.1(7)
C5B C4B H4B 124.1
C3B C4B H4B 124.1
Ni1 C4B H4B 129.4
C4B C5B C1B 96.3(13)
C4B C5B Ni1 70.4(8)
C1B C5B Ni1 66.0(9)
C4B C5B H5B 131.8
C1B C5B H5B 131.8
Ni1 C5B H5B 123.8
N2 C6 N1 103.6(4)
N2 C6 Ni1 128.2(3)
N1 C6 Ni1 127.9(4)
C8 C7 N1 107.6(4)
C8 C7 H7 126.2
N1 C7 H7 126.2
C7 C8 N2 106.3(5)
C7 C8 H8 126.9
N2 C8 H8 126.9
N1 C9 C10 112.2(4)
N1 C9 H9A 109.2
C10 C9 H9A 109.2
N1 C9 H9B 109.2
C10 C9 H9B 109.2
H9A C9 H9B 107.9
C9 C10 C11 112.5(4)
C9 C10 H10A 109.1
C11 C10 H10A 109.1
C9 C10 H10B 109.1
C11 C10 H10B 109.1
H10A C10 H10B 107.8
C12 C11 C10 112.5(5)
C12 C11 H11A 109.1
C10 C11 H11A 109.1
C12 C11 H11B 109.1
C10 C11 H11B 109.1
H11A C11 H11B 107.8
C11 C12 H12A 109.5
C11 C12 H12B 109.5
H12A C12 H12B 109.5
C11 C12 H12C 109.5
H12A C12 H12C 109.5
H12B C12 H12C 109.5
N2 C13 C14 110.0(5)
N2 C13 C15 110.7(4)
C14 C13 C15 111.6(5)
N2 C13 H13 108.1
C14 C13 H13 108.1
C15 C13 H13 108.1
C13 C14 H14A 109.5
C13 C14 H14B 109.5
H14A C14 H14B 109.5
C13 C14 H14C 109.5
H14A C14 H14C 109.5
H14B C14 H14C 109.5
C13 C15 H15A 109.5
C13 C15 H15B 109.5
H15A C15 H15B 109.5
C13 C15 H15C 109.5
H15A C15 H15C 109.5
H15B C15 H15C 109.5
C17 C16 C20 108.6(6)
C17 C16 Ni2 69.9(3)
C20 C16 Ni2 69.6(3)
C17 C16 H16 125.7
C20 C16 H16 125.7
Ni2 C16 H16 126.4
C16 C17 C18 107.4(6)
C16 C17 Ni2 73.2(4)
C18 C17 Ni2 66.0(3)
C16 C17 H17 126.3
C18 C17 H17 126.3
Ni2 C17 H17 126.0
C17 C18 C19 107.6(6)
C17 C18 Ni2 74.3(4)
C19 C18 Ni2 73.8(4)
C17 C18 H18 126.2
C19 C18 H18 126.2
Ni2 C18 H18 117.7
C20 C19 C18 106.6(6)
C20 C19 Ni2 71.8(3)
C18 C19 Ni2 66.2(3)
C20 C19 H19 126.7
C18 C19 H19 126.7
Ni2 C19 H19 126.8
C19 C20 C16 109.4(6)
C19 C20 Ni2 70.8(4)
C16 C20 Ni2 72.5(3)
C19 C20 H20 125.3
C16 C20 H20 125.3
Ni2 C20 H20 123.0
N4 C21 N3 104.7(4)
N4 C21 Ni2 126.3(4)
N3 C21 Ni2 128.4(4)
C23 C22 N3 106.9(5)
C23 C22 H22 126.6
N3 C22 H22 126.6
C22 C23 N4 106.6(5)
C22 C23 H23 126.7
N4 C23 H23 126.7
N3 C24 C25B 123.1(8)
N3 C24 C25 103.1(6)
N3 C24 H24A 111.1
C25B C24 H24A 86.5
C25 C24 H24A 111.1
N3 C24 H24B 111.1
C25B C24 H24B 112.7
C25 C24 H24B 111.1
H24A C24 H24B 109.1
C26 C25 C24 113.4(10)
C26 C25 H25A 108.9
C24 C25 H25A 108.9
C26 C25 H25B 108.9
C24 C25 H25B 108.9
H25A C25 H25B 107.7
C27 C26 C25 115.8(13)
C27 C26 H26A 108.3
C25 C26 H26A 108.3
C27 C26 H26B 108.3
C25 C26 H26B 108.3
H26A C26 H26B 107.4
C26B C25B C24 103.6(9)
C26B C25B H25C 111.0
C24 C25B H25C 111.0
C26B C25B H25D 111.0
C24 C25B H25D 111.0
H25C C25B H25D 109.0
C27B C26B C25B 115.0(14)
C27B C26B H26C 108.5
C25B C26B H26C 108.5
C27B C26B H26D 108.5
C25B C26B H26D 108.5
H26C C26B H26D 107.5
C26B C27B H27D 109.5
C26B C27B H27E 109.5
H27D C27B H27E 109.5
C26B C27B H27F 109.5
H27D C27B H27F 109.5
H27E C27B H27F 109.5
N4 C28 C29 110.1(5)
N4 C28 C30 111.0(5)
C29 C28 C30 112.7(5)
N4 C28 H28 107.6
C29 C28 H28 107.6
C30 C28 H28 107.6
C28 C29 H29A 109.5
C28 C29 H29B 109.5
H29A C29 H29B 109.5
C28 C29 H29C 109.5
H29A C29 H29C 109.5
H29B C29 H29C 109.5
C28 C30 H30A 109.5
C28 C30 H30B 109.5
H30A C30 H30B 109.5
C28 C30 H30C 109.5
H30A C30 H30C 109.5
H30B C30 H30C 109.5
C6 N1 C7 110.8(4)
C6 N1 C9 125.5(4)
C7 N1 C9 123.7(4)
C6 N2 C8 111.6(4)
C6 N2 C13 123.0(4)
C8 N2 C13 125.3(4)
C21 N3 C22 110.7(5)
C21 N3 C24 125.3(5)
C22 N3 C24 123.8(5)
C21 N4 C23 111.1(5)
C21 N4 C28 125.4(5)
C23 N4 C28 123.5(5)
C6 Ni1 C3B 98.9(4)
C6 Ni1 C1B 147.1(4)
C3B Ni1 C1B 61.3(6)
C6 Ni1 C4 111.4(4)
C3B Ni1 C4 20.8(4)
C1B Ni1 C4 59.4(6)
C6 Ni1 C2B 114.3(4)
C3B Ni1 C2B 37.8(5)
C1B Ni1 C2B 34.1(5)
C4 Ni1 C2B 48.9(6)
C6 Ni1 C5 146.1(4)
C3B Ni1 C5 54.8(6)
C1B Ni1 C5 43.5(6)
C4 Ni1 C5 37.3(5)
C2B Ni1 C5 59.9(6)
C6 Ni1 C3 99.1(4)
C3B Ni1 C3 23.9(4)
C1B Ni1 C3 51.7(5)
C4 Ni1 C3 41.6(5)
C2B Ni1 C3 18.9(4)
C5 Ni1 C3 65.8(6)
C6 Ni1 C4B 121.6(4)
C3B Ni1 C4B 40.2(5)
C1B Ni1 C4B 61.3(6)
C4 Ni1 C4B 19.5(4)
C2B Ni1 C4B 62.9(6)
C5 Ni1 C4B 24.6(4)
C3 Ni1 C4B 59.8(5)
C6 Ni1 C1 161.8(4)
C3B Ni1 C1 73.6(6)
C1B Ni1 C1 15.9(5)
C4 Ni1 C1 66.8(6)
C2B Ni1 C1 50.0(5)
C5 Ni1 C1 40.4(6)
C3 Ni1 C1 67.1(5)
C4B Ni1 C1 63.0(6)
C6 Ni1 Cl1 93.86(17)
C3B Ni1 Cl1 165.6(4)
C1B Ni1 Cl1 110.1(4)
C4 Ni1 Cl1 145.5(4)
C2B Ni1 Cl1 139.9(4)
C5 Ni1 Cl1 110.8(4)
C3 Ni1 Cl1 158.3(5)
C4B Ni1 Cl1 126.2(4)
C1 Ni1 Cl1 96.1(4)
C6 Ni1 C5B 158.3(4)
C3B Ni1 C5B 67.5(5)
C1B Ni1 C5B 41.4(7)
C4 Ni1 C5B 50.8(5)
C2B Ni1 C5B 65.8(6)
C5 Ni1 C5B 13.6(5)
C3 Ni1 C5B 75.4(6)
C4B Ni1 C5B 37.5(5)
C1 Ni1 C5B 33.1(5)
Cl1 Ni1 C5B 98.3(4)
C6 Ni1 C2 123.4(4)
C3B Ni1 C2 57.5(5)
C1B Ni1 C2 24.3(4)
C4 Ni1 C2 65.4(6)
C2B Ni1 C2 20.1(4)
C5 Ni1 C2 63.9(6)
C3 Ni1 C2 38.4(5)
C4B Ni1 C2 75.1(6)
C1 Ni1 C2 38.6(5)
Cl1 Ni1 C2 120.0(4)
C5B Ni1 C2 64.8(6)
C21 Ni2 C18 98.3(2)
C21 Ni2 C19 119.3(2)
C18 Ni2 C19 40.0(2)
C21 Ni2 C17 114.8(3)
C18 Ni2 C17 39.7(2)
C19 Ni2 C17 65.1(2)
C21 Ni2 C20 156.5(2)
C18 Ni2 C20 64.9(3)
C19 Ni2 C20 37.3(2)
C17 Ni2 C20 63.4(2)
C21 Ni2 C16 150.6(2)
C18 Ni2 C16 64.4(2)
C19 Ni2 C16 63.3(2)
C17 Ni2 C16 36.9(2)
C20 Ni2 C16 37.9(2)
C21 Ni2 Cl2 93.66(16)
C18 Ni2 Cl2 168.07(19)
C19 Ni2 Cl2 132.4(2)
C17 Ni2 Cl2 133.2(2)
C20 Ni2 Cl2 103.80(19)
C16 Ni2 Cl2 104.57(18)

loop_
_geom_bond_atom_site_label_1
_geom_bond_atom_site_label_2
_geom_bond_distance
C1 C2 1.446(18)
C1 C5 1.48(2)
C1 Ni1 2.173(14)
C1 H1 0.9500
C2 C3 1.425(18)
C2 Ni1 2.196(14)
C2 H2 0.9500
C3 C4 1.51(2)
C3 Ni1 2.127(14)
C3 H3 0.9500
C4 C5 1.35(2)
C4 Ni1 2.118(15)
C4 H4 0.9500
C5 Ni1 2.122(16)
C5 H5 0.9500
C1B C2B 1.237(19)
C1B C5B 1.52(3)
C1B Ni1 2.096(14)
C1B H1B 0.9500
C2B C3B 1.355(19)
C2B Ni1 2.120(14)
C2B H2B 0.9500
C3B C4B 1.457(18)
C3B Ni1 2.063(14)
C3B H3B 0.9500
C4B C5B 1.400(18)
C4B Ni1 2.166(15)
C4B H4B 0.9500
C5B Ni1 2.188(16)
C5B H5B 0.9500
C6 N2 1.361(6)
C6 N1 1.366(6)
C6 Ni1 1.863(5)
C7 C8 1.338(7)
C7 N1 1.377(6)
C7 H7 0.9500
C8 N2 1.381(6)
C8 H8 0.9500
C9 N1 1.473(6)
C9 C10 1.513(7)
C9 H9A 0.9900
C9 H9B 0.9900
C10 C11 1.532(7)
C10 H10A 0.9900
C10 H10B 0.9900
C11 C12 1.524(8)
C11 H11A 0.9900
C11 H11B 0.9900
C12 H12A 0.9800
C12 H12B 0.9800
C12 H12C 0.9800
C13 N2 1.463(6)
C13 C14 1.513(8)
C13 C15 1.518(8)
C13 H13 1.0000
C14 H14A 0.9800
C14 H14B 0.9800
C14 H14C 0.9800
C15 H15A 0.9800
C15 H15B 0.9800
C15 H15C 0.9800
C16 C17 1.374(9)
C16 C20 1.410(8)
C16 Ni2 2.189(5)
C16 H16 0.9500
C17 C18 1.424(8)
C17 Ni2 2.148(6)
C17 H17 0.9500
C18 C19 1.431(9)
C18 Ni2 2.037(6)
C18 H18 0.9500
C19 C20 1.373(8)
C19 Ni2 2.138(6)
C19 H19 0.9500
C20 Ni2 2.151(6)
C20 H20 0.9500
C21 N4 1.334(6)
C21 N3 1.362(6)
C21 Ni2 1.887(5)
C22 C23 1.335(8)
C22 N3 1.382(7)
C22 H22 0.9500
C23 N4 1.395(7)
C23 H23 0.9500
C24 N3 1.464(7)
C24 C25B 1.509(9)
C24 C25 1.549(9)
C24 H24A 0.9900
C24 H24B 0.9900
C25 C26 1.525(9)
C25 H25A 0.9900
C25 H25B 0.9900
C26 C27 1.490(9)
C26 H26A 0.9900
C26 H26B 0.9900
C27 H27A 0.9800
C27 H27B 0.9800
C27 H27C 0.9800
C25B C26B 1.499(9)
C25B H25C 0.9900
C25B H25D 0.9900
C26B C27B 1.494(9)
C26B H26C 0.9900
C26B H26D 0.9900
C27B H27D 0.9800
C27B H27E 0.9800
C27B H27F 0.9800
C28 N4 1.469(7)
C28 C29 1.522(8)
C28 C30 1.526(9)
C28 H28 1.0000
C29 H29A 0.9800
C29 H29B 0.9800
C29 H29C 0.9800
C30 H30A 0.9800
C30 H30B 0.9800
C30 H30C 0.9800
Cl1 Ni1 2.1859(18)
Cl2 Ni2 2.1926(15)

loop_
_geom_torsion_atom_site_label_1
_geom_torsion_atom_site_label_2
_geom_torsion_atom_site_label_3
_geom_torsion_atom_site_label_4
_geom_torsion
C5 C1 C2 C3 6.4(15)
Ni1 C1 C2 C3 -54.9(9)
C5 C1 C2 Ni1 61.3(10)
C1 C2 C3 C4 -6.1(14)
Ni1 C2 C3 C4 -62.0(8)
C1 C2 C3 Ni1 55.9(9)
C2 C3 C4 C5 3.2(15)
Ni1 C3 C4 C5 -61.9(10)
C2 C3 C4 Ni1 65.1(9)
C3 C4 C5 C1 0.7(17)
Ni1 C4 C5 C1 -59.8(12)
C3 C4 C5 Ni1 60.6(9)
C2 C1 C5 C4 -4.3(17)
Ni1 C1 C5 C4 59.6(11)
C2 C1 C5 Ni1 -63.8(9)
C5B C1B C2B C3B 2.2(19)
Ni1 C1B C2B C3B -58.6(10)
C5B C1B C2B Ni1 60.8(12)
C1B C2B C3B C4B -6.9(16)
Ni1 C2B C3B C4B -67.4(8)
C1B C2B C3B Ni1 60.5(11)
C2B C3B C4B C5B 9.7(14)
Ni1 C3B C4B C5B -57.5(10)
C2B C3B C4B Ni1 67.2(9)
C3B C4B C5B C1B -7.7(14)
Ni1 C4B C5B C1B -61.7(9)
C3B C4B C5B Ni1 54.1(9)
C2B C1B C5B C4B 3.6(17)
Ni1 C1B C5B C4B 65.2(8)
C2B C1B C5B Ni1 -61.6(13)
N1 C7 C8 N2 -0.9(6)
N1 C9 C10 C11 -174.1(5)
C9 C10 C11 C12 169.7(5)
C20 C16 C17 C18 -1.7(7)
Ni2 C16 C17 C18 57.3(4)
C20 C16 C17 Ni2 -59.0(4)
C16 C17 C18 C19 5.0(7)
Ni2 C17 C18 C19 66.8(4)
C16 C17 C18 Ni2 -61.9(4)
C17 C18 C19 C20 -6.4(7)
Ni2 C18 C19 C20 60.9(4)
C17 C18 C19 Ni2 -67.2(4)
C18 C19 C20 C16 5.4(7)
Ni2 C19 C20 C16 62.6(4)
C18 C19 C20 Ni2 -57.2(4)
C17 C16 C20 C19 -2.3(7)
Ni2 C16 C20 C19 -61.6(4)
C17 C16 C20 Ni2 59.2(4)
N3 C22 C23 N4 0.4(7)
N3 C24 C25 C26 165.9(11)
C25B C24 C25 C26 -52.1(18)
C24 C25 C26 C27 -97.3(18)
N3 C24 C25B C26B 74.2(13)
C25 C24 C25B C26B 28.5(16)
C24 C25B C26B C27B 86.4(15)
N2 C6 N1 C7 -0.9(6)
Ni1 C6 N1 C7 173.4(4)
N2 C6 N1 C9 -178.7(5)
Ni1 C6 N1 C9 -4.5(8)
C8 C7 N1 C6 1.1(7)
C8 C7 N1 C9 179.0(5)
C10 C9 N1 C6 -117.5(6)
C10 C9 N1 C7 64.8(7)
N1 C6 N2 C8 0.3(6)
Ni1 C6 N2 C8 -173.9(4)
N1 C6 N2 C13 178.2(5)
Ni1 C6 N2 C13 3.9(8)
C7 C8 N2 C6 0.3(6)
C7 C8 N2 C13 -177.4(5)
C14 C13 N2 C6 -116.8(6)
C15 C13 N2 C6 119.4(6)
C14 C13 N2 C8 60.7(7)
C15 C13 N2 C8 -63.1(7)
N4 C21 N3 C22 -0.7(6)
Ni2 C21 N3 C22 -172.6(4)
N4 C21 N3 C24 -175.8(5)
Ni2 C21 N3 C24 12.3(8)
C23 C22 N3 C21 0.2(7)
C23 C22 N3 C24 175.3(5)
C25B C24 N3 C21 78.9(9)
C25 C24 N3 C21 98.1(9)
C25B C24 N3 C22 -95.5(9)
C25 C24 N3 C22 -76.3(9)
N3 C21 N4 C23 0.9(6)
Ni2 C21 N4 C23 173.1(4)
N3 C21 N4 C28 -178.7(5)
Ni2 C21 N4 C28 -6.5(8)
C22 C23 N4 C21 -0.9(7)
C22 C23 N4 C28 178.7(5)
C29 C28 N4 C21 118.2(6)
C30 C28 N4 C21 -116.2(6)
C29 C28 N4 C23 -61.3(7)
C30 C28 N4 C23 64.2(8)
N2 C6 Ni1 C3B -99.9(7)
N1 C6 Ni1 C3B 87.2(7)
N2 C6 Ni1 C1B -50.7(11)
N1 C6 Ni1 C1B 136.4(9)
N2 C6 Ni1 C4 -117.1(6)
N1 C6 Ni1 C4 70.0(7)
N2 C6 Ni1 C2B -63.8(7)
N1 C6 Ni1 C2B 123.3(6)
N2 C6 Ni1 C5 -135.4(9)
N1 C6 Ni1 C5 51.7(10)
N2 C6 Ni1 C3 -75.7(7)
N1 C6 Ni1 C3 111.4(7)
N2 C6 Ni1 C4B -135.7(6)
N1 C6 Ni1 C4B 51.4(7)
N2 C6 Ni1 C1 -36.3(17)
N1 C6 Ni1 C1 150.8(15)
N2 C6 Ni1 Cl1 86.9(5)
N1 C6 Ni1 Cl1 -86.0(5)
N2 C6 Ni1 C5B -149.1(13)
N1 C6 Ni1 C5B 38.0(15)
N2 C6 Ni1 C2 -43.2(8)
N1 C6 Ni1 C2 143.9(7)
C2B C3B Ni1 C6 118.6(9)
C4B C3B Ni1 C6 -129.5(8)
C2B C3B Ni1 C1B -33.4(9)
C4B C3B Ni1 C1B 78.5(9)
C2B C3B Ni1 C4 -112(2)
C4B C3B Ni1 C4 -0.3(17)
C4B C3B Ni1 C2B 111.9(12)
C2B C3B Ni1 C5 -84.7(10)
C4B C3B Ni1 C5 27.2(8)
C2B C3B Ni1 C3 26.0(13)
C4B C3B Ni1 C3 137.9(18)
C2B C3B Ni1 C4B -111.9(12)
C2B C3B Ni1 C1 -44.5(10)
C4B C3B Ni1 C1 67.4(8)
C2B C3B Ni1 Cl1 -90(2)
C4B C3B Ni1 Cl1 22(2)
C2B C3B Ni1 C5B -79.1(10)
C4B C3B Ni1 C5B 32.8(8)
C2B C3B Ni1 C2 -5.5(10)
C4B C3B Ni1 C2 106.4(10)
C2B C1B Ni1 C6 -21.5(17)
C5B C1B Ni1 C6 -146.3(7)
C2B C1B Ni1 C3B 37.0(10)
C5B C1B Ni1 C3B -87.8(10)
C2B C1B Ni1 C4 60.8(11)
C5B C1B Ni1 C4 -64.0(9)
C5B C1B Ni1 C2B -124.8(15)
C2B C1B Ni1 C5 104.8(14)
C5B C1B Ni1 C5 -20.0(8)
C2B C1B Ni1 C3 10.5(11)
C5B C1B Ni1 C3 -114.3(11)
C2B C1B Ni1 C4B 83.1(12)
C5B C1B Ni1 C4B -41.7(8)
C2B C1B Ni1 C1 175(4)
C5B C1B Ni1 C1 50(3)
C2B C1B Ni1 Cl1 -155.8(10)
C5B C1B Ni1 Cl1 79.4(8)
C2B C1B Ni1 C5B 124.8(15)
C2B C1B Ni1 C2 -36.9(13)
C5B C1B Ni1 C2 -162(2)
C5 C4 Ni1 C6 -163.2(9)
C3 C4 Ni1 C6 79.4(8)
C5 C4 Ni1 C3B 141(2)
C3 C4 Ni1 C3B 24.0(15)
C5 C4 Ni1 C1B 52.1(10)
C3 C4 Ni1 C1B -65.3(8)
C5 C4 Ni1 C2B 92.6(11)
C3 C4 Ni1 C2B -24.8(6)
C3 C4 Ni1 C5 -117.4(13)
C5 C4 Ni1 C3 117.4(13)
C5 C4 Ni1 C4B -37.9(18)
C3 C4 Ni1 C4B -155(2)
C5 C4 Ni1 C1 36.4(10)
C3 C4 Ni1 C1 -81.1(9)
C5 C4 Ni1 Cl1 -28.9(14)
C3 C4 Ni1 Cl1 -146.3(8)
C5 C4 Ni1 C5B 2.1(13)
C3 C4 Ni1 C5B -115.3(11)
C5 C4 Ni1 C2 78.8(10)
C3 C4 Ni1 C2 -38.7(8)
C1B C2B Ni1 C6 167.4(10)
C3B C2B Ni1 C6 -72.1(10)
C1B C2B Ni1 C3B -120.5(15)
C3B C2B Ni1 C1B 120.5(15)
C1B C2B Ni1 C4 -94.7(13)
C3B C2B Ni1 C4 25.8(7)
C1B C2B Ni1 C5 -50.3(11)
C3B C2B Ni1 C5 70.2(9)
C1B C2B Ni1 C3 -154(3)
C3B C2B Ni1 C3 -33.3(18)
C1B C2B Ni1 C4B -78.2(12)
C3B C2B Ni1 C4B 42.3(9)
C1B C2B Ni1 C1 -1.8(13)
C3B C2B Ni1 C1 118.7(12)
C1B C2B Ni1 Cl1 36.8(15)
C3B C2B Ni1 Cl1 157.3(8)
C1B C2B Ni1 C5B -36.5(12)
C3B C2B Ni1 C5B 84.0(10)
C1B C2B Ni1 C2 45.9(17)
C3B C2B Ni1 C2 166(2)
C4 C5 Ni1 C6 28.8(15)
C1 C5 Ni1 C6 151.6(7)
C4 C5 Ni1 C3B -15.7(9)
C1 C5 Ni1 C3B 107.1(11)
C4 C5 Ni1 C1B -99.4(12)
C1 C5 Ni1 C1B 23.4(8)
C1 C5 Ni1 C4 122.8(14)
C4 C5 Ni1 C2B -60.5(10)
C1 C5 Ni1 C2B 62.3(9)
C4 C5 Ni1 C3 -40.3(9)
C1 C5 Ni1 C3 82.5(10)
C4 C5 Ni1 C4B 29.5(13)
C1 C5 Ni1 C4B 152(2)
C4 C5 Ni1 C1 -122.8(14)
C4 C5 Ni1 Cl1 163.0(9)
C1 C5 Ni1 Cl1 -74.2(9)
C4 C5 Ni1 C5B -173(4)
C1 C5 Ni1 C5B -50(3)
C4 C5 Ni1 C2 -82.9(10)
C1 C5 Ni1 C2 39.9(8)
C2 C3 Ni1 C6 133.9(8)
C4 C3 Ni1 C6 -112.1(8)
C2 C3 Ni1 C3B -134.8(19)
C4 C3 Ni1 C3B -20.8(13)
C2 C3 Ni1 C1B -29.1(9)
C4 C3 Ni1 C1B 84.9(9)
C2 C3 Ni1 C4 -114.0(12)
C2 C3 Ni1 C2B -10.7(19)
C4 C3 Ni1 C2B 103(2)
C2 C3 Ni1 C5 -77.9(9)
C4 C3 Ni1 C5 36.1(8)
C2 C3 Ni1 C4B -104.8(10)
C4 C3 Ni1 C4B 9.3(9)
C2 C3 Ni1 C1 -33.7(8)
C4 C3 Ni1 C1 80.3(9)
C2 C3 Ni1 Cl1 7.8(16)
C4 C3 Ni1 Cl1 121.9(12)
C2 C3 Ni1 C5B -67.6(8)
C4 C3 Ni1 C5B 46.4(9)
C4 C3 Ni1 C2 114.0(12)
C5B C4B Ni1 C6 -171.9(8)
C3B C4B Ni1 C6 63.5(9)
C5B C4B Ni1 C3B 124.6(13)
C5B C4B Ni1 C1B 46.2(10)
C3B C4B Ni1 C1B -78.4(8)
C5B C4B Ni1 C4 125(2)
C3B C4B Ni1 C4 0.4(18)
C5B C4B Ni1 C2B 84.9(10)
C3B C4B Ni1 C2B -39.7(8)
C5B C4B Ni1 C5 8.5(18)
C3B C4B Ni1 C5 -116.1(18)
C5B C4B Ni1 C3 106.3(11)
C3B C4B Ni1 C3 -18.3(8)
C5B C4B Ni1 C1 28.3(9)
C3B C4B Ni1 C1 -96.3(9)
C5B C4B Ni1 Cl1 -48.7(10)
C3B C4B Ni1 Cl1 -173.3(7)
C3B C4B Ni1 C5B -124.6(13)
C5B C4B Ni1 C2 67.8(9)
C3B C4B Ni1 C2 -56.8(8)
C2 C1 Ni1 C6 -9(2)
C5 C1 Ni1 C6 -121.9(15)
C2 C1 Ni1 C3B 58.1(9)
C5 C1 Ni1 C3B -54.5(9)
C2 C1 Ni1 C1B 20(3)
C5 C1 Ni1 C1B -92(3)
C2 C1 Ni1 C4 79.0(9)
C5 C1 Ni1 C4 -33.6(9)
C2 C1 Ni1 C2B 24.0(8)
C5 C1 Ni1 C2B -88.6(10)
C2 C1 Ni1 C5 112.6(13)
C2 C1 Ni1 C3 33.5(8)
C5 C1 Ni1 C3 -79.1(9)
C2 C1 Ni1 C4B 100.1(10)
C5 C1 Ni1 C4B -12.5(9)
C2 C1 Ni1 Cl1 -132.2(8)
C5 C1 Ni1 Cl1 115.2(8)
C2 C1 Ni1 C5B 132.0(14)
C5 C1 Ni1 C5B 19.4(12)
C5 C1 Ni1 C2 -112.6(13)
C4B C5B Ni1 C6 18.9(19)
C1B C5B Ni1 C6 125.6(13)
C4B C5B Ni1 C3B -35.1(9)
C1B C5B Ni1 C3B 71.6(9)
C4B C5B Ni1 C1B -106.7(12)
C4B C5B Ni1 C4 -20.6(8)
C1B C5B Ni1 C4 86.0(10)
C4B C5B Ni1 C2B -76.3(9)
C1B C5B Ni1 C2B 30.3(9)
C4B C5B Ni1 C5 -15(3)
C1B C5B Ni1 C5 91(4)
C4B C5B Ni1 C3 -59.0(9)
C1B C5B Ni1 C3 47.7(9)
C1B C5B Ni1 C4B 106.7(12)
C4B C5B Ni1 C1 -129.3(14)
C1B C5B Ni1 C1 -22.7(11)
C4B C5B Ni1 Cl1 142.2(8)
C1B C5B Ni1 Cl1 -111.1(8)
C4B C5B Ni1 C2 -98.5(10)
C1B C5B Ni1 C2 8.2(9)
C3 C2 Ni1 C6 -58.4(10)
C1 C2 Ni1 C6 176.5(8)
C3 C2 Ni1 C3B 20.0(9)
C1 C2 Ni1 C3B -105.1(11)
C3 C2 Ni1 C1B 111.7(19)
C1 C2 Ni1 C1B -13.4(17)
C3 C2 Ni1 C4 41.9(8)
C1 C2 Ni1 C4 -83.2(10)
C3 C2 Ni1 C2B 10.1(18)
C1 C2 Ni1 C2B -115(2)
C3 C2 Ni1 C5 83.3(9)
C1 C2 Ni1 C5 -41.8(9)
C1 C2 Ni1 C3 -125.1(13)
C3 C2 Ni1 C4B 59.8(9)
C1 C2 Ni1 C4B -65.2(9)
C3 C2 Ni1 C1 125.1(13)
C3 C2 Ni1 Cl1 -176.7(7)
C1 C2 Ni1 Cl1 58.3(10)
C3 C2 Ni1 C5B 98.4(9)
C1 C2 Ni1 C5B -26.7(8)
N4 C21 Ni2 C18 98.7(5)
N3 C21 Ni2 C18 -91.0(5)
N4 C21 Ni2 C19 134.9(5)
N3 C21 Ni2 C19 -54.7(6)
N4 C21 Ni2 C17 60.8(5)
N3 C21 Ni2 C17 -128.9(5)
N4 C21 Ni2 C20 140.8(6)
N3 C21 Ni2 C20 -48.9(9)
N4 C21 Ni2 C16 47.9(7)
N3 C21 Ni2 C16 -141.7(5)
N4 C21 Ni2 Cl2 -80.9(5)
N3 C21 Ni2 Cl2 89.4(5)
C17 C18 Ni2 C21 -119.2(4)
C19 C18 Ni2 C21 126.7(4)
C17 C18 Ni2 C19 114.1(5)
C19 C18 Ni2 C17 -114.1(5)
C17 C18 Ni2 C20 78.0(4)
C19 C18 Ni2 C20 -36.1(3)
C17 C18 Ni2 C16 35.9(4)
C19 C18 Ni2 C16 -78.3(4)
C17 C18 Ni2 Cl2 58.7(11)
C19 C18 Ni2 Cl2 -55.4(11)
C20 C19 Ni2 C21 176.1(4)
C18 C19 Ni2 C21 -65.6(4)
C20 C19 Ni2 C18 -118.3(5)
C20 C19 Ni2 C17 -78.3(4)
C18 C19 Ni2 C17 40.0(4)
C18 C19 Ni2 C20 118.3(5)
C20 C19 Ni2 C16 -37.1(4)
C18 C19 Ni2 C16 81.1(4)
C20 C19 Ni2 Cl2 48.4(5)
C18 C19 Ni2 Cl2 166.7(3)
C16 C17 Ni2 C21 -169.5(3)
C18 C17 Ni2 C21 72.1(4)
C16 C17 Ni2 C18 118.5(6)
C16 C17 Ni2 C19 78.1(4)
C18 C17 Ni2 C19 -40.3(4)
C16 C17 Ni2 C20 36.6(4)
C18 C17 Ni2 C20 -81.9(4)
C18 C17 Ni2 C16 -118.5(6)
C16 C17 Ni2 Cl2 -47.5(5)
C18 C17 Ni2 Cl2 -166.0(3)
C19 C20 Ni2 C21 -8.5(8)
C16 C20 Ni2 C21 -127.0(6)
C19 C20 Ni2 C18 38.7(4)
C16 C20 Ni2 C18 -79.9(4)
C16 C20 Ni2 C19 -118.6(6)
C19 C20 Ni2 C17 83.0(4)
C16 C20 Ni2 C17 -35.6(4)
C19 C20 Ni2 C16 118.6(6)
C19 C20 Ni2 Cl2 -145.3(4)
C16 C20 Ni2 Cl2 96.1(4)
C17 C16 Ni2 C21 19.7(6)
C20 C16 Ni2 C21 139.6(5)
C17 C16 Ni2 C18 -38.5(4)
C20 C16 Ni2 C18 81.4(4)
C17 C16 Ni2 C19 -83.3(4)
C20 C16 Ni2 C19 36.6(4)
C20 C16 Ni2 C17 119.9(6)
C17 C16 Ni2 C20 -119.9(6)
C17 C16 Ni2 Cl2 146.3(4)
C20 C16 Ni2 Cl2 -93.9(4)
